data_4021316
loop_
_publ_author_name
'Jeyaraman Sankar'
'Harapriya Rath'
'Viswanathan PrabhuRaja'
'Tavarekere K. Chandrashekar'
'Jagadese J. Vittal'

_publ_section_title
;
 Syntheses of Core-Modified Corroles by
 Three Different [3 + 1] Methodologies
;
_journal_name_full 'Journal of Organic Chemistry'
_journal_page_first 5135
_journal_page_last 5138
_journal_paper_doi 10.1021/jo0497398
_journal_volume 69
_journal_year 2004
_chemical_formula_sum 'C37 H27 F6 N3 O5'
_chemical_formula_weight 707.62
_space_group_IT_number 14
_symmetry_cell_setting monoclinic
_symmetry_space_group_name_Hall '-P 2ybc'
_symmetry_space_group_name_H-M 'P 1 21/c 1'
_cell_angle_alpha 90.00
_cell_angle_beta 94.478(2)
_cell_angle_gamma 90.00
_cell_formula_units_Z 8
_cell_length_a 11.0495(10)
_cell_length_b 17.7082(16)
_cell_length_c 34.093(3)
_cell_measurement_temperature 223(2)
_cell_volume 6650.6(10)
_diffrn_ambient_temperature 223(2)
_exptl_crystal_density_diffrn 1.413
_cod_depositor_comments
;
The following automatic conversions were performed:

'_symmetry_cell_setting' tag value 'mnoclinic' was replaced with
'monoclinic' value as specified in the replacement file
'/home/robertas/cod-tools/perl-scripts/inputs/replacement_values.lst'.

Automatic conversion script
Id: cif_fix_values 3143 2015-03-26 13:38:13Z robertas 
;
_cod_original_sg_symbol_H-M 'P 21/c'
_cod_database_code 4021316

loop_
_symmetry_equiv_pos_as_xyz
'x, y, z'
'-x, y+1/2, -z+1/2'
'-x, -y, -z'
'x, -y-1/2, z-1/2'

loop_
_atom_site_label
_atom_site_type_symbol
_atom_site_fract_x
_atom_site_fract_y
_atom_site_fract_z
_atom_site_U_iso_or_equiv
_atom_site_adp_type
_atom_site_occupancy
_atom_site_symmetry_multiplicity
_atom_site_calc_flag
_atom_site_refinement_flags
_atom_site_disorder_assembly
_atom_site_disorder_group
O1 O 0.0255(4) 0.4289(3) 0.89043(15) 0.0476(13) Uani 1 1 d . . .
N1 N 0.1863(6) 0.4557(4) 0.8336(2) 0.0552(18) Uani 1 1 d . . .
H1 H 0.1948 0.4361 0.8571 0.066 Uiso 1 1 calc R . .
N2 N 0.2968(6) 0.3225(5) 0.8429(3) 0.080(3) Uani 1 1 d . . .
H2 H 0.2762 0.3416 0.8649 0.096 Uiso 1 1 calc R . .
N3 N 0.1368(6) 0.2814(4) 0.8980(2) 0.063(2) Uani 1 1 d . . .
H3 H 0.1416 0.3208 0.8830 0.076 Uiso 1 1 calc R . .
C1 C 0.0256(6) 0.5417(4) 0.8493(2) 0.0432(19) Uani 1 1 d . . .
C2 C 0.1099(6) 0.5132(4) 0.8228(2) 0.049(2) Uani 1 1 d . . .
C3 C 0.1313(7) 0.5312(4) 0.7843(2) 0.050(2) Uani 1 1 d . . .
H3 H 0.0947 0.5714 0.7698 0.060 Uiso 1 1 calc R . .
C4 C 0.2130(7) 0.4822(4) 0.7707(3) 0.053(2) Uani 1 1 d . . .
H4 H 0.2407 0.4812 0.7453 0.063 Uiso 1 1 calc R . .
C5 C 0.2482(7) 0.4326(5) 0.8024(3) 0.055(2) Uani 1 1 d . . .
C6 C 0.3092(7) 0.3645(5) 0.8040(3) 0.064(2) Uani 1 1 d . . .
C7 C 0.3494(9) 0.3122(7) 0.7815(4) 0.096(4) Uani 1 1 d . . .
H7 H 0.3682 0.3206 0.7554 0.116 Uiso 1 1 calc R . .
C8 C 0.3621(8) 0.2375(6) 0.8018(4) 0.077(3) Uani 1 1 d . . .
H8 H 0.3908 0.1917 0.7920 0.093 Uiso 1 1 calc R . .
C9 C 0.3240(9) 0.2512(8) 0.8360(4) 0.093(4) Uani 1 1 d . . .
C10 C 0.2859(10) 0.2011(6) 0.8637(4) 0.094(4) Uani 1 1 d . . .
H10 H 0.3186 0.1521 0.8632 0.113 Uiso 1 1 calc R . .
C11 C 0.2006(9) 0.2153(5) 0.8938(3) 0.064(2) Uani 1 1 d . . .
C12 C 0.1631(8) 0.1669(5) 0.9232(3) 0.063(2) Uani 1 1 d . . .
H12 H 0.1901 0.1171 0.9275 0.08(3) Uiso 1 1 calc R . .
C13 C 0.0810(8) 0.2038(4) 0.9447(2) 0.061(2) Uani 1 1 d . . .
H13 H 0.0424 0.1839 0.9661 0.073 Uiso 1 1 calc R . .
C14 C 0.0655(8) 0.2771(5) 0.9287(3) 0.059(2) Uani 1 1 d . . .
C15 C -0.0041(7) 0.3370(5) 0.9424(2) 0.056(2) Uani 1 1 d . . .
C16 C -0.0209(7) 0.4085(5) 0.9257(2) 0.050(2) Uani 1 1 d . . .
C17 C -0.0800(7) 0.4728(4) 0.9395(2) 0.048(2) Uani 1 1 d . . .
H17 H -0.1185 0.4758 0.9630 0.057 Uiso 1 1 calc R . .
C18 C -0.0721(7) 0.5295(4) 0.9131(2) 0.048(2) Uani 1 1 d . . .
H18 H -0.1049 0.5782 0.9152 0.057 Uiso 1 1 calc R . .
C19 C -0.0066(6) 0.5032(4) 0.8821(2) 0.044(2) Uani 1 1 d . . .
O2 O 0.2217(4) 0.6986(3) 0.61458(15) 0.0480(13) Uani 1 1 d . A .
N4 N 0.1130(6) 0.7395(4) 0.68414(19) 0.0515(17) Uani 1 1 d . A .
H4A H 0.1340 0.6965 0.6744 0.062 Uiso 1 1 calc R . .
N6 N 0.0925(6) 0.5598(4) 0.6192(2) 0.0618(19) Uani 1 1 d . A .
H6 H 0.1247 0.5914 0.6366 0.074 Uiso 1 1 calc R . .
C20 C 0.2616(7) 0.8152(4) 0.6517(2) 0.0457(19) Uani 1 1 d . . .
C21 C 0.1661(7) 0.8069(5) 0.6762(2) 0.051(2) Uani 1 1 d . . .
C22 C 0.1036(8) 0.8619(5) 0.6985(3) 0.064(2) Uani 1 1 d . . .
H22 H 0.1186 0.9141 0.6993 0.077 Uiso 1 1 calc R . .
C23 C 0.0176(8) 0.8238(6) 0.7184(3) 0.073(3) Uani 1 1 d . A .
H23 H -0.0356 0.8458 0.7353 0.087 Uiso 1 1 calc R . .
C24 C 0.0234(8) 0.7474(6) 0.7091(3) 0.066(3) Uani 1 1 d D . .
C25 C -0.0569(15) 0.7023(8) 0.7250(6) 0.068(5) Uani 0.50 1 d PD A 1
H25 H -0.0996 0.7185 0.7463 0.082 Uiso 0.50 1 calc PR A 1
N5 N -0.0185(16) 0.6169(10) 0.6739(5) 0.110(13) Uiso 0.50 1 d PG A 1
H5A H 0.0291 0.6473 0.6623 0.132 Uiso 0.50 1 calc PR A 1
C26 C -0.0745(15) 0.6322(6) 0.7092(5) 0.077(6) Uiso 0.50 1 d PGD A 1
C27 C -0.1445(12) 0.5680(7) 0.7181(3) 0.041(7) Uiso 0.50 1 d PG A 1
H27B H -0.1911 0.5628 0.7398 0.049 Uiso 0.50 1 calc PR A 1
C28 C -0.1318(16) 0.5132(7) 0.6883(5) 0.118(9) Uiso 0.50 1 d PG A 1
H28A H -0.1685 0.4652 0.6869 0.142 Uiso 0.50 1 calc PR A 1
C29 C -0.0540(17) 0.5434(10) 0.6610(4) 0.077(7) Uiso 0.50 1 d PG A 1
N5A N -0.0286(11) 0.6200(6) 0.6780(3) 0.033(6) Uiso 0.50 1 d PG A 2
H5A H 0.0166 0.6286 0.6587 0.040 Uiso 0.50 1 calc PR A 2
C25A C -0.0506(12) 0.6713(5) 0.7087(4) 0.043(5) Uiso 0.50 1 d PG A 2
C26A C -0.1290(13) 0.6354(8) 0.7340(3) 0.071(5) Uiso 0.50 1 d PG A 2
H26A H -0.1582 0.6565 0.7567 0.085 Uiso 0.50 1 calc PR A 2
C27A C -0.1556(15) 0.5620(8) 0.7189(5) 0.131(19) Uiso 0.50 1 d PG A 2
H27A H -0.2054 0.5259 0.7300 0.157 Uiso 0.50 1 calc PR A 2
C28A C -0.0935(14) 0.5525(6) 0.6843(4) 0.073(5) Uiso 0.50 1 d PGD A 2
C29A C -0.0772(17) 0.4995(12) 0.6555(4) 0.077(6) Uani 0.50 1 d PD A 2
H29 H -0.1182 0.4531 0.6562 0.093 Uiso 0.50 1 calc PR A 2
C30 C -0.0026(9) 0.5125(7) 0.6255(3) 0.082(3) Uani 1 1 d D . .
C31 C -0.0234(9) 0.4700(6) 0.5908(3) 0.078(3) Uani 1 1 d . A .
H31 H -0.0822 0.4319 0.5866 0.093 Uiso 1 1 calc R . .
C32 C 0.0552(8) 0.4927(5) 0.5644(3) 0.067(3) Uani 1 1 d . . .
H31 H 0.0597 0.4735 0.5388 0.081 Uiso 1 1 calc R A .
C33 C 0.1300(8) 0.5511(5) 0.5825(3) 0.057(2) Uani 1 1 d . A .
C34 C 0.2226(7) 0.5941(4) 0.5673(2) 0.051(2) Uani 1 1 d . . .
C35 C 0.2741(7) 0.6597(4) 0.5850(2) 0.046(2) Uani 1 1 d . A .
C36 C 0.3805(7) 0.6982(4) 0.5768(2) 0.051(2) Uani 1 1 d . . .
H36 H 0.4337 0.6843 0.5578 0.061 Uiso 1 1 calc R A .
C37 C 0.3927(7) 0.7587(5) 0.6010(2) 0.050(2) Uani 1 1 d . A .
H37 H 0.4569 0.7937 0.6019 0.059 Uiso 1 1 calc R . .
C38 C 0.2942(7) 0.7610(4) 0.6245(2) 0.0439(19) Uani 1 1 d . . .
C1A C -0.0341(6) 0.6159(4) 0.8393(2) 0.047(2) Uani 1 1 d . . .
C2A C -0.1585(7) 0.6250(5) 0.8389(2) 0.058(2) Uani 1 1 d . . .
H2A H -0.2074 0.5829 0.8434 0.069 Uiso 1 1 calc R . .
C3A C -0.2126(8) 0.6947(5) 0.8320(3) 0.065(2) Uani 1 1 d . . .
H3A H -0.2975 0.6994 0.8307 0.078 Uiso 1 1 calc R . .
C4A C -0.1413(8) 0.7573(5) 0.8269(2) 0.060(2) Uani 1 1 d . . .
C5A C -0.0182(7) 0.7481(5) 0.8260(3) 0.061(2) Uani 1 1 d . . .
H5A H 0.0310 0.7901 0.8215 0.073 Uiso 1 1 calc R . .
C6A C 0.0338(7) 0.6780(5) 0.8316(2) 0.058(2) Uani 1 1 d . . .
H6A H 0.1179 0.6726 0.8301 0.069 Uiso 1 1 calc R . .
C7A C -0.1978(9) 0.8361(5) 0.8228(3) 0.083(3) Uani 1 1 d . . .
H7A1 H -0.2854 0.8321 0.8226 0.124 Uiso 1 1 calc R . .
H7A2 H -0.1766 0.8590 0.7984 0.124 Uiso 1 1 calc R . .
H7A3 H -0.1673 0.8672 0.8448 0.124 Uiso 1 1 calc R . .
C1B C -0.0673(8) 0.3228(4) 0.9783(3) 0.058(2) Uani 1 1 d . . .
C2B C -0.1939(9) 0.3302(5) 0.9784(3) 0.065(3) Uani 1 1 d . . .
H2B H -0.2391 0.3431 0.9548 0.078 Uiso 1 1 calc R . .
C3B C -0.2539(9) 0.3194(5) 1.0118(3) 0.073(3) Uani 1 1 d . . .
H3B H -0.3391 0.3219 1.0104 0.087 Uiso 1 1 calc R . .
C4B C -0.1896(12) 0.3047(5) 1.0474(3) 0.079(3) Uani 1 1 d . . .
C5B C -0.0643(12) 0.2964(6) 1.0478(3) 0.083(3) Uani 1 1 d . . .
H5B H -0.0194 0.2833 1.0714 0.100 Uiso 1 1 calc R . .
C6B C -0.0059(9) 0.3069(5) 1.0148(3) 0.073(3) Uani 1 1 d . . .
H6B H 0.0793 0.3033 1.0164 0.087 Uiso 1 1 calc R . .
C7B C -0.2534(11) 0.2970(7) 1.0844(3) 0.113(4) Uani 1 1 d . . .
H7B1 H -0.2293 0.2500 1.0974 0.170 Uiso 1 1 calc R . .
H7B2 H -0.3405 0.2969 1.0779 0.170 Uiso 1 1 calc R . .
H7B3 H -0.2317 0.3390 1.1017 0.170 Uiso 1 1 calc R . .
C1C C 0.3301(7) 0.8876(4) 0.6544(2) 0.046(2) Uani 1 1 d . . .
C2C C 0.3754(8) 0.9170(5) 0.6901(2) 0.059(2) Uani 1 1 d . A .
H2C H 0.3604 0.8913 0.7133 0.070 Uiso 1 1 calc R . .
C3C C 0.4419(8) 0.9828(5) 0.6926(3) 0.061(2) Uani 1 1 d . . .
H3C H 0.4706 1.0011 0.7175 0.074 Uiso 1 1 calc R A .
C4C C 0.4669(7) 1.0219(4) 0.6599(3) 0.055(2) Uani 1 1 d . A .
C5C C 0.4223(8) 0.9952(5) 0.6236(3) 0.061(2) Uani 1 1 d . . .
H5C H 0.4379 1.0217 0.6007 0.073 Uiso 1 1 calc R A .
C6C C 0.3545(7) 0.9292(5) 0.6209(2) 0.056(2) Uani 1 1 d . A .
H6C H 0.3242 0.9119 0.5960 0.067 Uiso 1 1 calc R . .
C7C C 0.5443(9) 1.0926(5) 0.6624(3) 0.080(3) Uani 1 1 d . . .
H7C1 H 0.4952 1.1358 0.6536 0.120 Uiso 1 1 calc R A .
H7C2 H 0.6110 1.0870 0.6457 0.120 Uiso 1 1 calc R . .
H7C3 H 0.5763 1.1004 0.6894 0.120 Uiso 1 1 calc R . .
C1D C 0.2664(7) 0.5692(5) 0.5295(2) 0.052(2) Uani 1 1 d . A .
C2D C 0.2689(8) 0.6198(5) 0.4978(3) 0.065(2) Uani 1 1 d . . .
H2D H 0.2434 0.6701 0.5004 0.078 Uiso 1 1 calc R A .
C3D C 0.3093(9) 0.5948(6) 0.4630(3) 0.072(3) Uani 1 1 d . A .
H3D H 0.3085 0.6287 0.4418 0.087 Uiso 1 1 calc R . .
C4D C 0.3504(8) 0.5232(6) 0.4578(3) 0.068(3) Uani 1 1 d . . .
C5D C 0.3475(8) 0.4739(5) 0.4886(3) 0.071(3) Uani 1 1 d . A .
H5D H 0.3734 0.4238 0.4855 0.085 Uiso 1 1 calc R . .
C6D C 0.3068(8) 0.4965(5) 0.5246(3) 0.062(2) Uani 1 1 d . . .
H6D H 0.3070 0.4619 0.5455 0.075 Uiso 1 1 calc R A .
C7D C 0.3962(9) 0.4985(6) 0.4191(3) 0.088(3) Uani 1 1 d . A .
H7D1 H 0.4114 0.4445 0.4198 0.133 Uiso 1 1 calc R . .
H7D2 H 0.4710 0.5250 0.4150 0.133 Uiso 1 1 calc R . .
H7D3 H 0.3357 0.5100 0.3978 0.133 Uiso 1 1 calc R . .
C1S C 0.3158(8) 0.4706(7) 0.9670(4) 0.118(5) Uani 1 1 d D . .
F1 F 0.2057(8) 0.4949(6) 0.9661(3) 0.122(4) Uiso 0.70 1 d PD B .
F2 F 0.3530(10) 0.4602(6) 1.0045(3) 0.139(4) Uiso 0.70 1 d PD B .
F3 F 0.3894(8) 0.5316(6) 0.9583(3) 0.118(3) Uiso 0.70 1 d PD B .
F1A F 0.2280(13) 0.5188(9) 0.9488(5) 0.071(5) Uiso 0.30 1 d PD B 2
F2A F 0.2453(19) 0.4384(12) 0.9945(6) 0.129(8) Uiso 0.30 1 d PD B 2
F3A F 0.3995(14) 0.5058(12) 0.9843(7) 0.115(7) Uiso 0.30 1 d PD B 2
C2S C 0.3421(9) 0.4063(6) 0.9399(3) 0.074(3) Uani 1 1 d D B .
O1S O 0.3088(6) 0.4189(3) 0.9057(2) 0.0754(18) Uani 1 1 d D . .
O2S O 0.3908(8) 0.3492(6) 0.9535(2) 0.130(3) Uani 1 1 d D . .
C3S C 0.4218(6) 0.5323(5) 0.6812(2) 0.060(2) Uani 1 1 d D . .
F4 F 0.5332(7) 0.5462(5) 0.6729(3) 0.095(3) Uiso 0.70 1 d PD C .
F5 F 0.4306(7) 0.4708(4) 0.7056(2) 0.074(2) Uiso 0.70 1 d PD C .
F6 F 0.3672(7) 0.5007(4) 0.6482(2) 0.080(2) Uiso 0.70 1 d PD C .
F4A F 0.4267(19) 0.5467(12) 0.6433(4) 0.121(7) Uiso 0.30 1 d PD C 3
F5A F 0.5425(11) 0.5326(9) 0.6949(5) 0.066(5) Uiso 0.30 1 d PD C 3
F6A F 0.3807(16) 0.4662(9) 0.6867(6) 0.099(7) Uiso 0.30 1 d PD C 3
C4S C 0.3533(7) 0.5950(4) 0.6993(2) 0.047(2) Uani 1 1 d D C .
O3S O 0.2487(5) 0.6046(3) 0.68608(16) 0.0631(16) Uani 1 1 d D . .
O4S O 0.4131(5) 0.6286(3) 0.7264(2) 0.0765(18) Uani 1 1 d D . .
C5S C 0.3489(8) 0.8266(5) 0.8103(3) 0.073(3) Uani 1 1 d D . .
F7 F 0.2509(9) 0.8134(6) 0.8290(3) 0.104(3) Uiso 0.65 1 d PD D .
F8 F 0.3284(8) 0.8916(5) 0.7907(2) 0.090(3) Uiso 0.65 1 d PD D .
F9 F 0.4353(9) 0.8468(7) 0.8391(3) 0.124(4) Uiso 0.65 1 d PD D .
F7A F 0.2946(16) 0.7898(9) 0.8398(4) 0.091(6) Uiso 0.35 1 d PD D 4
F8A F 0.4196(16) 0.8762(11) 0.8296(6) 0.112(8) Uiso 0.35 1 d PD D 4
F9A F 0.2563(15) 0.8662(10) 0.7918(5) 0.112(6) Uiso 0.35 1 d PD D 4
C6S C 0.3995(9) 0.7679(5) 0.7847(3) 0.070(3) Uani 1 1 d D D .
O5S O 0.5062(7) 0.7599(5) 0.7879(3) 0.121(3) Uani 1 1 d D . .
O6S O 0.3171(7) 0.7314(4) 0.7671(2) 0.100(2) Uani 1 1 d D . .
H6SA H 0.3468 0.6979 0.7538 0.151 Uiso 1 1 calc R D .
C7S C 0.3581(10) 0.2216(6) 1.0711(4) 0.124(5) Uani 1 1 d D . .
F10 F 0.4313(12) 0.1630(7) 1.0789(4) 0.151(5) Uiso 0.65 1 d PD E .
F11 F 0.2449(10) 0.1962(8) 1.0717(4) 0.147(4) Uiso 0.65 1 d PD E .
F12 F 0.3785(15) 0.2738(7) 1.0979(4) 0.168(6) Uiso 0.65 1 d PD E .
F10A F 0.2512(16) 0.2551(14) 1.0805(7) 0.166(10) Uiso 0.35 1 d PD E 5
F11A F 0.346(2) 0.1513(8) 1.0853(7) 0.170(10) Uiso 0.35 1 d PD E 5
F12A F 0.4371(16) 0.2536(10) 1.0998(5) 0.102(6) Uiso 0.35 1 d PD E 5
C8S C 0.3825(15) 0.2472(10) 1.0313(5) 0.137(5) Uiso 1 1 d D E .
O7S O 0.3665(14) 0.3111(10) 1.0240(5) 0.251(7) Uiso 1 1 d D . .
H7SA H 0.3763 0.3186 1.0005 0.377 Uiso 1 1 calc R E .
O8S O 0.4410(15) 0.2104(9) 1.0096(5) 0.239(6) Uiso 1 1 d D . .

loop_
_atom_site_aniso_label
_atom_site_aniso_U_11
_atom_site_aniso_U_22
_atom_site_aniso_U_33
_atom_site_aniso_U_23
_atom_site_aniso_U_13
_atom_site_aniso_U_12
O1 0.046(3) 0.040(3) 0.056(3) 0.000(3) 0.006(3) 0.003(3)
N1 0.046(4) 0.054(4) 0.068(5) 0.010(4) 0.017(4) 0.005(4)
N2 0.049(5) 0.076(6) 0.114(7) -0.043(6) -0.006(4) 0.028(4)
N3 0.063(5) 0.045(4) 0.082(6) 0.012(4) 0.002(4) 0.003(4)
C1 0.032(4) 0.038(4) 0.059(5) 0.002(4) 0.000(4) 0.000(4)
C2 0.030(4) 0.047(5) 0.071(6) 0.000(4) 0.008(4) 0.010(4)
C3 0.043(5) 0.049(5) 0.059(6) 0.015(4) 0.010(4) 0.007(4)
C4 0.045(5) 0.047(5) 0.069(6) 0.012(5) 0.022(4) -0.003(4)
C5 0.039(5) 0.048(5) 0.080(6) -0.010(5) 0.021(4) -0.003(4)
C6 0.043(5) 0.056(6) 0.094(8) -0.013(6) 0.015(5) 0.000(5)
C7 0.058(7) 0.115(10) 0.117(10) -0.017(8) 0.014(6) 0.000(7)
C8 0.053(6) 0.064(7) 0.115(9) -0.038(7) 0.003(6) 0.014(5)
C9 0.044(6) 0.116(11) 0.116(10) -0.058(9) -0.021(6) 0.019(7)
C10 0.069(7) 0.094(8) 0.114(9) 0.054(8) -0.027(7) -0.028(6)
C11 0.068(6) 0.049(6) 0.073(7) 0.002(5) -0.001(5) 0.008(5)
C12 0.091(7) 0.033(5) 0.065(6) 0.013(4) 0.007(5) 0.008(5)
C13 0.084(7) 0.042(5) 0.057(5) 0.008(4) 0.004(5) 0.006(5)
C14 0.059(6) 0.047(6) 0.068(6) 0.002(5) -0.004(5) 0.004(5)
C15 0.056(5) 0.054(6) 0.055(5) 0.012(5) -0.014(4) -0.014(5)
C16 0.051(5) 0.056(5) 0.042(5) 0.005(4) 0.000(4) -0.006(4)
C17 0.049(5) 0.046(5) 0.050(5) -0.013(4) 0.012(4) 0.005(4)
C18 0.049(5) 0.034(4) 0.059(5) -0.003(4) 0.008(4) 0.000(4)
C19 0.032(4) 0.032(4) 0.067(6) 0.000(4) 0.002(4) 0.005(4)
O2 0.041(3) 0.045(3) 0.058(3) -0.009(3) 0.001(3) -0.004(3)
N4 0.041(4) 0.050(4) 0.064(5) -0.003(3) 0.004(3) 0.001(3)
N6 0.057(5) 0.065(5) 0.063(5) -0.015(4) -0.002(4) -0.002(4)
C20 0.037(4) 0.050(5) 0.050(5) 0.003(4) -0.001(4) 0.000(4)
C21 0.043(5) 0.053(5) 0.056(5) -0.004(4) -0.007(4) 0.008(4)
C22 0.066(6) 0.057(6) 0.068(6) -0.009(5) 0.000(5) 0.023(5)
C23 0.051(6) 0.094(8) 0.075(7) 0.001(6) 0.015(5) 0.031(6)
C24 0.038(5) 0.088(8) 0.071(6) 0.014(6) 0.003(5) 0.021(5)
C25 0.049(11) 0.090(15) 0.066(13) -0.005(12) 0.011(10) 0.010(11)
C29A 0.081(15) 0.066(14) 0.083(15) -0.002(11) -0.010(13) -0.002(12)
C30 0.053(6) 0.110(9) 0.083(8) 0.013(7) 0.009(6) 0.005(6)
C31 0.062(6) 0.081(7) 0.089(8) 0.005(6) -0.004(6) -0.020(5)
C32 0.073(6) 0.064(6) 0.063(6) -0.019(5) -0.007(5) -0.004(5)
C33 0.053(5) 0.062(6) 0.054(6) -0.015(5) -0.011(5) 0.007(5)
C34 0.049(5) 0.048(5) 0.055(5) -0.009(4) -0.005(4) -0.005(4)
C35 0.049(5) 0.047(5) 0.043(5) -0.006(4) 0.002(4) 0.005(4)
C36 0.048(5) 0.048(5) 0.056(5) -0.009(4) 0.001(4) 0.006(4)
C37 0.039(5) 0.055(5) 0.054(5) 0.000(4) 0.001(4) 0.004(4)
C38 0.040(5) 0.041(5) 0.049(5) -0.001(4) -0.009(4) 0.003(4)
C1A 0.035(4) 0.050(5) 0.055(5) -0.003(4) 0.005(4) -0.005(4)
C2A 0.038(5) 0.056(6) 0.080(6) 0.000(4) 0.010(4) -0.003(4)
C3A 0.040(5) 0.058(6) 0.096(7) 0.009(5) 0.009(5) 0.010(5)
C4A 0.068(6) 0.053(6) 0.060(6) 0.000(4) 0.006(5) 0.011(5)
C5A 0.042(5) 0.047(5) 0.093(7) 0.006(5) -0.006(5) -0.003(4)
C6A 0.036(5) 0.056(6) 0.081(6) 0.002(5) 0.006(4) 0.003(5)
C7A 0.075(7) 0.061(6) 0.112(8) 0.005(6) 0.003(6) 0.024(5)
C1B 0.070(6) 0.041(5) 0.062(6) -0.001(4) -0.008(5) -0.005(4)
C2B 0.083(7) 0.048(5) 0.062(6) 0.015(4) -0.010(5) -0.016(5)
C3B 0.074(6) 0.076(7) 0.068(7) 0.009(5) 0.004(6) -0.023(5)
C4B 0.118(10) 0.072(7) 0.048(6) -0.007(5) 0.014(6) -0.034(7)
C5B 0.108(9) 0.089(8) 0.050(7) 0.002(5) -0.014(6) -0.015(7)
C6B 0.071(6) 0.082(7) 0.062(7) 0.001(5) -0.010(6) 0.003(5)
C7B 0.134(11) 0.135(11) 0.072(8) -0.004(7) 0.015(7) -0.047(8)
C1C 0.043(5) 0.041(5) 0.054(5) -0.003(4) -0.004(4) 0.007(4)
C2C 0.066(6) 0.054(6) 0.055(6) -0.004(4) 0.001(4) 0.010(5)
C3C 0.062(6) 0.053(6) 0.067(6) -0.011(5) -0.008(5) 0.001(5)
C4C 0.047(5) 0.041(5) 0.076(7) -0.007(5) -0.004(5) 0.008(4)
C5C 0.060(6) 0.049(5) 0.072(6) 0.002(5) 0.001(5) 0.004(5)
C6C 0.057(5) 0.053(5) 0.056(5) -0.009(4) -0.005(4) 0.008(5)
C7C 0.074(7) 0.053(6) 0.109(8) -0.001(5) -0.011(6) -0.011(5)
C1D 0.052(5) 0.044(5) 0.058(6) -0.013(4) -0.002(4) -0.007(4)
C2D 0.088(7) 0.049(5) 0.058(6) -0.012(5) 0.008(5) -0.003(5)
C3D 0.086(7) 0.071(7) 0.060(6) -0.016(5) 0.001(5) -0.015(6)
C4D 0.056(6) 0.075(7) 0.071(7) -0.026(6) 0.002(5) -0.013(5)
C5D 0.071(6) 0.052(6) 0.090(8) -0.016(6) 0.005(6) -0.001(5)
C6D 0.065(6) 0.058(6) 0.063(6) -0.010(5) 0.004(5) 0.005(5)
C7D 0.081(7) 0.110(8) 0.075(7) -0.038(6) 0.011(6) -0.010(6)
C1S 0.053(7) 0.137(12) 0.158(13) 0.019(10) -0.022(8) 0.006(8)
C2S 0.059(6) 0.087(8) 0.076(8) -0.029(7) 0.011(6) 0.020(6)
O1S 0.074(4) 0.079(4) 0.071(4) -0.012(4) -0.009(4) -0.008(3)
O2S 0.147(8) 0.155(8) 0.087(6) 0.011(5) 0.016(5) 0.080(7)
C3S 0.042(5) 0.087(7) 0.052(5) 0.013(5) 0.010(4) -0.009(5)
C4S 0.052(6) 0.041(5) 0.051(5) 0.002(4) 0.015(5) 0.003(4)
O3S 0.046(4) 0.071(4) 0.069(4) -0.002(3) -0.010(3) 0.007(3)
O4S 0.057(4) 0.075(4) 0.095(5) -0.022(4) -0.006(4) -0.001(3)
C5S 0.067(6) 0.082(7) 0.070(6) 0.032(6) 0.000(5) -0.022(6)
C6S 0.063(7) 0.047(6) 0.099(8) 0.008(5) -0.004(6) 0.011(5)
O5S 0.067(5) 0.116(7) 0.179(9) -0.009(6) 0.007(5) -0.002(5)
O6S 0.089(5) 0.090(5) 0.116(6) -0.019(4) -0.034(5) 0.017(4)
C7S 0.111(11) 0.092(9) 0.167(14) -0.044(9) -0.008(10) 0.007(8)

loop_
_geom_bond_atom_site_label_1
_geom_bond_atom_site_label_2
_geom_bond_distance
_geom_bond_site_symmetry_2
_geom_bond_publ_flag
O1 C19 1.385(8) . ?
O1 C16 1.391(9) . ?
N1 C2 1.355(9) . ?
N1 C5 1.373(10) . ?
N2 C9 1.323(12) . ?
N2 C6 1.536(12) . ?
N3 C14 1.360(11) . ?
N3 C11 1.380(10) . ?
C1 C19 1.381(10) . ?
C1 C2 1.439(11) . ?
C1 C1A 1.497(10) . ?
C2 C3 1.388(11) . ?
C3 C4 1.360(10) . ?
C4 C5 1.422(11) . ?
C5 C6 1.381(12) . ?
C6 C7 1.303(13) . ?
C7 C8 1.496(15) . ?
C8 C9 1.295(15) . ?
C9 C10 1.385(15) . ?
C10 C11 1.468(15) . ?
C11 C12 1.405(12) . ?
C12 C13 1.376(12) . ?
C13 C14 1.414(11) . ?
C14 C15 1.410(12) . ?
C15 C16 1.395(11) . ?
C15 C1B 1.480(12) . ?
C16 C17 1.411(10) . ?
C17 C18 1.353(10) . ?
C18 C19 1.407(10) . ?
O2 C35 1.384(8) . ?
O2 C38 1.391(8) . ?
N4 C24 1.362(11) . ?
N4 C21 1.365(10) . ?
N6 C33 1.357(10) . ?
N6 C30 1.374(12) . ?
C20 C38 1.402(10) . ?
C20 C21 1.403(11) . ?
C20 C1C 1.488(10) . ?
C21 C22 1.444(11) . ?
C22 C23 1.385(12) . ?
C23 C24 1.392(13) . ?
C24 C25 1.340(14) . ?
C24 C25A 1.576(15) . ?
C25 C26 1.362(16) . ?
N5 C29 1.4200 . ?
N5 C26 1.4200 . ?
C26 C27 1.4200 . ?
C27 C28 1.4200 . ?
C28 C29 1.4200 . ?
C29 C30 1.480(15) . ?
N5A C25A 1.4200 . ?
N5A C28A 1.4200 . ?
C25A C26A 1.4200 . ?
C26A C27A 1.4200 . ?
C27A C28A 1.4200 . ?
C28A C29A 1.382(16) . ?
C29A C30 1.381(15) . ?
C30 C31 1.406(14) . ?
C31 C32 1.360(13) . ?
C32 C33 1.434(11) . ?
C33 C34 1.407(12) . ?
C34 C35 1.410(10) . ?
C34 C1D 1.479(11) . ?
C35 C36 1.406(11) . ?
C36 C37 1.354(10) . ?
C37 C38 1.402(11) . ?
C1A C6A 1.368(10) . ?
C1A C2A 1.383(10) . ?
C2A C3A 1.384(11) . ?
C3A C4A 1.378(12) . ?
C4A C5A 1.373(12) . ?
C4A C7A 1.531(11) . ?
C5A C6A 1.376(11) . ?
C1B C6B 1.398(12) . ?
C1B C2B 1.405(12) . ?
C2B C3B 1.376(12) . ?
C3B C4B 1.382(13) . ?
C4B C5B 1.392(14) . ?
C4B C7B 1.496(14) . ?
C5B C6B 1.353(13) . ?
C1C C2C 1.380(10) . ?
C1C C6C 1.404(11) . ?
C2C C3C 1.376(11) . ?
C3C C4C 1.360(11) . ?
C4C C5C 1.378(11) . ?
C4C C7C 1.515(11) . ?
C5C C6C 1.387(11) . ?
C1D C6D 1.377(11) . ?
C1D C2D 1.406(11) . ?
C2D C3D 1.373(12) . ?
C3D C4D 1.363(13) . ?
C4D C5D 1.366(13) . ?
C4D C7D 1.515(12) . ?
C5D C6D 1.398(12) . ?
C1S F3A 1.227(13) . ?
C1S F1 1.289(11) . ?
C1S F2 1.324(11) . ?
C1S F2A 1.387(14) . ?
C1S F3 1.398(11) . ?
C1S F1A 1.401(12) . ?
C1S C2S 1.508(12) . ?
F1 F1A 0.780(17) . ?
F1 F2A 1.438(18) . ?
F2 F3A 1.20(2) . ?
F2 F2A 1.27(2) . ?
F3 F3A 0.99(2) . ?
C2S O1S 1.218(9) . ?
C2S O2S 1.220(10) . ?
C3S F6A 1.276(12) . ?
C3S F4 1.307(9) . ?
C3S F4A 1.321(13) . ?
C3S F6 1.353(9) . ?
C3S F5 1.371(9) . ?
C3S F5A 1.379(11) . ?
C3S C4S 1.503(10) . ?
F4 F5A 0.786(15) . ?
F4 F4A 1.490(18) . ?
F5 F6A 0.819(18) . ?
F5 F5A 1.713(16) . ?
F6 F4A 1.068(19) . ?
F6 F6A 1.443(18) . ?
C4S O3S 1.220(8) . ?
C4S O4S 1.244(8) . ?
C5S F8A 1.317(12) . ?
C5S F7 1.322(10) . ?
C5S F8 1.340(9) . ?
C5S F9A 1.354(12) . ?
C5S F9 1.363(10) . ?
C5S F7A 1.378(12) . ?
C5S C6S 1.492(11) . ?
F7 F7A 0.719(17) . ?
F7 F9A 1.582(17) . ?
F8 F9A 0.918(17) . ?
F8 F8A 1.624(18) . ?
F9 F8A 0.63(2) . ?
C6S O5S 1.184(9) . ?
C6S O6S 1.234(9) . ?
C7S F12 1.305(12) . ?
C7S F10 1.330(12) . ?
C7S F11 1.331(12) . ?
C7S F11A 1.345(14) . ?
C7S F12A 1.381(13) . ?
C7S F10A 1.382(14) . ?
C7S C8S 1.474(14) . ?
F10 F11A 1.00(2) . ?
F10 F12A 1.76(2) . ?
F11 F10A 1.09(2) . ?
F11 F11A 1.42(2) . ?
F12 F12A 0.74(2) . ?
F12 F10A 1.52(2) . ?
C8S O7S 1.169(13) . ?
C8S O8S 1.210(13) . ?
